data_7152513
loop_
_publ_author_name
'Son, Jung-Ho'
'Hoefelmeyer, James D.'

_publ_section_title
;
 1,2-Nucleophilic addition of 2-(picolyl)organoboranes to nitrile,
 aldehyde, ketone, and amide.
;
_journal_issue 33
_journal_name_full 'Organic &amp; biomolecular chemistry'
_journal_page_first 6656
_journal_page_last 6664
_journal_paper_doi 10.1039/c2ob25518a
_journal_volume 10
_journal_year 2012
_chemical_formula_moiety 'C18 H21 B F3 N O'
_chemical_formula_sum 'C18 H21 B F3 N O'
_chemical_formula_weight 335.17
_chemical_name_common diethylboronpicoline-4trifluorotolualdehyde
_chemical_name_systematic
;
?
;
_space_group_IT_number 2
_symmetry_cell_setting triclinic
_symmetry_space_group_name_Hall '-P 1'
_symmetry_space_group_name_H-M 'P -1'
_atom_sites_solution_hydrogens geom
_atom_sites_solution_primary direct
_atom_sites_solution_secondary difmap
_audit_creation_method SHELXL-97
_cell_angle_alpha 108.6650(10)
_cell_angle_beta 102.6990(10)
_cell_angle_gamma 100.7820(10)
_cell_formula_units_Z 2
_cell_length_a 8.3937(6)
_cell_length_b 10.2137(7)
_cell_length_c 11.2380(12)
_cell_measurement_reflns_used 6127
_cell_measurement_temperature 109(2)
_cell_measurement_theta_max 25.44
_cell_measurement_theta_min 2.35
_cell_volume 855.21(12)
_computing_cell_refinement 'Bruker SMART'
_computing_data_collection 'Bruker SMART'
_computing_data_reduction 'Bruker SAINT'
_computing_molecular_graphics 'Bruker SHELXTL'
_computing_publication_material 'Bruker SHELXTL'
_computing_structure_refinement 'Bruker SHELXTL'
_computing_structure_solution 'Bruker SHELXTL'
_diffrn_ambient_temperature 109(2)
_diffrn_measured_fraction_theta_full 0.995
_diffrn_measured_fraction_theta_max 0.995
_diffrn_measurement_device_type 'CCD area detector'
_diffrn_measurement_method 'phi and omega scans'
_diffrn_radiation_monochromator graphite
_diffrn_radiation_source 'fine-focus sealed tube'
_diffrn_radiation_type MoK\a
_diffrn_radiation_wavelength 0.71073
_diffrn_reflns_av_R_equivalents 0.0176
_diffrn_reflns_av_sigmaI/netI 0.0190
_diffrn_reflns_limit_h_max 10
_diffrn_reflns_limit_h_min -10
_diffrn_reflns_limit_k_max 12
_diffrn_reflns_limit_k_min -12
_diffrn_reflns_limit_l_max 13
_diffrn_reflns_limit_l_min -13
_diffrn_reflns_number 8665
_diffrn_reflns_theta_full 25.45
_diffrn_reflns_theta_max 25.45
_diffrn_reflns_theta_min 2.01
_exptl_absorpt_coefficient_mu 0.101
_exptl_absorpt_correction_T_max 0.9654
_exptl_absorpt_correction_T_min 0.9306
_exptl_absorpt_correction_type multi-scan
_exptl_absorpt_process_details 'SADABS (Bruker, 2003)'
_exptl_crystal_colour colorless
_exptl_crystal_density_diffrn 1.302
_exptl_crystal_density_method 'not measured'
_exptl_crystal_description block
_exptl_crystal_F_000 352
_exptl_crystal_size_max 0.72
_exptl_crystal_size_mid 0.38
_exptl_crystal_size_min 0.35
_refine_diff_density_max 0.291
_refine_diff_density_min -0.195
_refine_diff_density_rms 0.036
_refine_ls_extinction_method none
_refine_ls_goodness_of_fit_ref 1.051
_refine_ls_hydrogen_treatment constr
_refine_ls_matrix_type full
_refine_ls_number_parameters 219
_refine_ls_number_reflns 3139
_refine_ls_number_restraints 0
_refine_ls_restrained_S_all 1.051
_refine_ls_R_factor_all 0.0402
_refine_ls_R_factor_gt 0.0351
_refine_ls_shift/su_max 0.000
_refine_ls_shift/su_mean 0.000
_refine_ls_structure_factor_coef Fsqd
_refine_ls_weighting_details 'calc w=1/[\s^2^(Fo^2^)+(0.0427P)^2^+0.2881P] where P=(Fo^2^+2Fc^2^)/3'
_refine_ls_weighting_scheme calc
_refine_ls_wR_factor_gt 0.0891
_refine_ls_wR_factor_ref 0.0928
_reflns_number_gt 2752
_reflns_number_total 3139
_reflns_threshold_expression >2sigma(I)
_cod_data_source_file c2ob25518a.txt
_cod_data_source_block 14
_cod_depositor_comments
;
The following automatic conversions were performed:

'_symmetry_cell_setting' value 'Triclinic' changed to 'triclinic'
according to /home/saulius/struct/CIF-dictionaries/cif_core.dic
dictionary named 'cif_core.dic' version 2.4.1 from 2010-06-29.

Automatic conversion script
Id: cif_fix_values 1891 2012-01-12 08:04:46Z andrius 
;
_cod_original_sg_symbol_H-M 'P-1 '
_cod_database_code 7152513

loop_
_symmetry_equiv_pos_as_xyz
'x, y, z'
'-x, -y, -z'

loop_
_atom_site_label
_atom_site_type_symbol
_atom_site_fract_x
_atom_site_fract_y
_atom_site_fract_z
_atom_site_U_iso_or_equiv
_atom_site_adp_type
_atom_site_occupancy
_atom_site_symmetry_multiplicity
_atom_site_calc_flag
_atom_site_refinement_flags
C2 C 0.58623(17) -0.26010(14) 0.56330(14) 0.0275(3) Uani 1 1 d .
H2 H 0.5065 -0.3434 0.4952 0.033 Uiso 1 1 calc R
C3 C 0.75654(17) -0.24637(15) 0.58135(14) 0.0303(3) Uani 1 1 d .
H3 H 0.7937 -0.3192 0.5271 0.036 Uiso 1 1 calc R
C4 C 0.87342(17) -0.12476(15) 0.67990(14) 0.0283(3) Uani 1 1 d .
H4 H 0.9921 -0.1120 0.6941 0.034 Uiso 1 1 calc R
C5 C 0.81339(16) -0.02260(15) 0.75689(13) 0.0258(3) Uani 1 1 d .
H5 H 0.8914 0.0613 0.8254 0.031 Uiso 1 1 calc R
C6 C 0.63934(16) -0.04139(13) 0.73501(12) 0.0220(3) Uani 1 1 d .
C7 C 0.57346(16) 0.06992(14) 0.81887(13) 0.0254(3) Uani 1 1 d .
H7A H 0.6487 0.1667 0.8406 0.031 Uiso 1 1 calc R
H7B H 0.5780 0.0557 0.9025 0.031 Uiso 1 1 calc R
C8 C 0.39099(16) 0.06386(13) 0.75190(13) 0.0230(3) Uani 1 1 d .
H8 H 0.3880 0.0913 0.6738 0.028 Uiso 1 1 calc R
C9 C 0.32753(15) 0.16660(14) 0.84806(12) 0.0227(3) Uani 1 1 d .
C10 C 0.26105(17) 0.12403(14) 0.93718(13) 0.0273(3) Uani 1 1 d .
H10 H 0.2515 0.0290 0.9349 0.033 Uiso 1 1 calc R
C11 C 0.20880(17) 0.21887(15) 1.02916(13) 0.0286(3) Uani 1 1 d .
H11 H 0.1642 0.1891 1.0900 0.034 Uiso 1 1 calc R
C12 C 0.22171(16) 0.35748(14) 1.03242(13) 0.0256(3) Uani 1 1 d .
C13 C 0.28577(17) 0.40057(14) 0.94337(13) 0.0286(3) Uani 1 1 d .
H13 H 0.2937 0.4951 0.9449 0.034 Uiso 1 1 calc R
C14 C 0.33840(17) 0.30471(14) 0.85172(13) 0.0268(3) Uani 1 1 d .
H14 H 0.3825 0.3345 0.7907 0.032 Uiso 1 1 calc R
C15 C 0.17190(19) 0.45910(16) 1.13663(14) 0.0334(3) Uani 1 1 d .
C16 C 0.23475(16) -0.34282(14) 0.60190(13) 0.0254(3) Uani 1 1 d .
H16A H 0.1121 -0.3544 0.5913 0.030 Uiso 1 1 calc R
H16B H 0.2445 -0.4174 0.5241 0.030 Uiso 1 1 calc R
C17 C 0.31278(18) -0.37120(16) 0.72435(15) 0.0342(3) Uani 1 1 d .
H17A H 0.4300 -0.3743 0.7292 0.051 Uiso 1 1 calc R
H17B H 0.2459 -0.4635 0.7192 0.051 Uiso 1 1 calc R
H17C H 0.3125 -0.2940 0.8031 0.051 Uiso 1 1 calc R
C18 C 0.26232(16) -0.16962(14) 0.46136(12) 0.0247(3) Uani 1 1 d .
H18A H 0.3129 -0.0688 0.4734 0.030 Uiso 1 1 calc R
H18B H 0.3094 -0.2321 0.3994 0.030 Uiso 1 1 calc R
C19 C 0.06967(17) -0.20844(17) 0.40054(14) 0.0335(3) Uani 1 1 d .
H19A H 0.0181 -0.3072 0.3906 0.050 Uiso 1 1 calc R
H19B H 0.0445 -0.2010 0.3140 0.050 Uiso 1 1 calc R
H19C H 0.0230 -0.1421 0.4580 0.050 Uiso 1 1 calc R
B1 B 0.31762(17) -0.18684(15) 0.60203(14) 0.0219(3) Uani 1 1 d .
N1 N 0.52753(13) -0.15980(11) 0.63861(10) 0.0218(2) Uani 1 1 d .
O1 O 0.28861(10) -0.07732(9) 0.71061(8) 0.0220(2) Uani 1 1 d .
F1 F 0.02139(14) 0.40138(11) 1.14667(11) 0.0556(3) Uani 1 1 d .
F2 F 0.16165(12) 0.58024(9) 1.11835(9) 0.0410(2) Uani 1 1 d .
F3 F 0.28426(15) 0.49845(12) 1.25614(9) 0.0626(3) Uani 1 1 d .

loop_
_atom_site_aniso_label
_atom_site_aniso_U_11
_atom_site_aniso_U_22
_atom_site_aniso_U_33
_atom_site_aniso_U_23
_atom_site_aniso_U_13
_atom_site_aniso_U_12
C2 0.0258(7) 0.0228(7) 0.0325(7) 0.0061(6) 0.0124(6) 0.0068(5)
C3 0.0292(7) 0.0293(7) 0.0389(8) 0.0128(6) 0.0183(6) 0.0135(6)
C4 0.0208(6) 0.0357(8) 0.0367(8) 0.0185(6) 0.0136(6) 0.0118(6)
C5 0.0204(6) 0.0278(7) 0.0291(7) 0.0116(6) 0.0070(5) 0.0056(5)
C6 0.0208(6) 0.0223(6) 0.0249(6) 0.0105(5) 0.0078(5) 0.0064(5)
C7 0.0200(6) 0.0233(7) 0.0273(7) 0.0038(5) 0.0052(5) 0.0054(5)
C8 0.0217(6) 0.0216(6) 0.0239(6) 0.0068(5) 0.0061(5) 0.0058(5)
C9 0.0173(6) 0.0245(7) 0.0213(6) 0.0045(5) 0.0019(5) 0.0060(5)
C10 0.0303(7) 0.0234(7) 0.0276(7) 0.0085(6) 0.0068(6) 0.0102(6)
C11 0.0310(7) 0.0322(7) 0.0237(7) 0.0099(6) 0.0094(6) 0.0111(6)
C12 0.0220(6) 0.0276(7) 0.0220(6) 0.0040(5) 0.0023(5) 0.0100(5)
C13 0.0308(7) 0.0232(7) 0.0307(7) 0.0074(6) 0.0080(6) 0.0113(6)
C14 0.0265(7) 0.0270(7) 0.0272(7) 0.0094(6) 0.0087(5) 0.0083(6)
C15 0.0373(8) 0.0344(8) 0.0277(7) 0.0068(6) 0.0098(6) 0.0167(7)
C16 0.0222(6) 0.0227(7) 0.0288(7) 0.0052(5) 0.0101(5) 0.0056(5)
C17 0.0318(8) 0.0309(8) 0.0426(9) 0.0186(7) 0.0109(6) 0.0070(6)
C18 0.0231(7) 0.0236(6) 0.0240(7) 0.0047(5) 0.0086(5) 0.0045(5)
C19 0.0268(7) 0.0406(8) 0.0309(7) 0.0158(6) 0.0053(6) 0.0043(6)
B1 0.0162(7) 0.0227(7) 0.0246(7) 0.0053(6) 0.0072(6) 0.0053(6)
N1 0.0204(5) 0.0208(5) 0.0257(6) 0.0084(5) 0.0092(4) 0.0069(4)
O1 0.0181(4) 0.0203(4) 0.0247(5) 0.0043(4) 0.0076(4) 0.0048(3)
F1 0.0637(7) 0.0483(6) 0.0710(7) 0.0183(5) 0.0489(6) 0.0258(5)
F2 0.0527(6) 0.0308(5) 0.0411(5) 0.0066(4) 0.0183(4) 0.0221(4)
F3 0.0854(8) 0.0698(7) 0.0233(5) -0.0024(5) 0.0038(5) 0.0504(6)

loop_
_atom_type_symbol
_atom_type_description
_atom_type_scat_dispersion_real
_atom_type_scat_dispersion_imag
_atom_type_scat_source
C C 0.0033 0.0016 'International Tables Vol C Tables 4.2.6.8 and 6.1.1.4'
H H 0.0000 0.0000 'International Tables Vol C Tables 4.2.6.8 and 6.1.1.4'
B B 0.0013 0.0007 'International Tables Vol C Tables 4.2.6.8 and 6.1.1.4'
N N 0.0061 0.0033 'International Tables Vol C Tables 4.2.6.8 and 6.1.1.4'
O O 0.0106 0.0060 'International Tables Vol C Tables 4.2.6.8 and 6.1.1.4'
F F 0.0171 0.0103 'International Tables Vol C Tables 4.2.6.8 and 6.1.1.4'

loop_
_geom_angle_atom_site_label_1
_geom_angle_atom_site_label_2
_geom_angle_atom_site_label_3
_geom_angle
N1 C2 C3 122.58(13)
C2 C3 C4 118.99(12)
C5 C4 C3 118.39(12)
C4 C5 C6 120.56(13)
N1 C6 C5 120.33(12)
N1 C6 C7 119.00(11)
C5 C6 C7 120.67(12)
C6 C7 C8 113.12(11)
O1 C8 C9 110.06(10)
O1 C8 C7 108.38(10)
C9 C8 C7 109.73(10)
C14 C9 C10 118.88(12)
C14 C9 C8 121.08(11)
C10 C9 C8 120.01(11)
C11 C10 C9 120.60(12)
C10 C11 C12 119.90(12)
C13 C12 C11 120.04(12)
C13 C12 C15 121.34(12)
C11 C12 C15 118.57(12)
C12 C13 C14 119.61(12)
C9 C14 C13 120.95(12)
F2 C15 F1 106.30(11)
F2 C15 F3 106.49(12)
F1 C15 F3 105.81(13)
F2 C15 C12 113.77(12)
F1 C15 C12 112.65(12)
F3 C15 C12 111.28(11)
C17 C16 B1 115.79(11)
C19 C18 B1 113.42(11)
O1 B1 C16 107.99(10)
O1 B1 C18 114.20(11)
C16 B1 C18 115.28(11)
O1 B1 N1 106.13(10)
C16 B1 N1 108.02(10)
C18 B1 N1 104.62(10)
C6 N1 C2 119.16(11)
C6 N1 B1 123.21(10)
C2 N1 B1 117.58(10)
C8 O1 B1 116.56(9)

loop_
_geom_bond_atom_site_label_1
_geom_bond_atom_site_label_2
_geom_bond_distance
C2 N1 1.3512(16)
C2 C3 1.3725(19)
C3 C4 1.385(2)
C4 C5 1.3790(19)
C5 C6 1.3923(18)
C6 N1 1.3441(17)
C6 C7 1.5051(17)
C7 C8 1.5310(17)
C8 O1 1.4020(15)
C8 C9 1.5130(17)
C9 C14 1.3831(18)
C9 C10 1.3918(19)
C10 C11 1.3844(18)
C11 C12 1.3874(19)
C12 C13 1.3836(19)
C12 C15 1.4910(18)
C13 C14 1.3896(19)
C15 F2 1.3325(17)
C15 F1 1.3352(18)
C15 F3 1.3455(17)
C16 C17 1.529(2)
C16 B1 1.6141(19)
C18 C19 1.5297(18)
C18 B1 1.6221(19)
B1 O1 1.4691(16)
B1 N1 1.6663(16)
